data_7225480
loop_
_publ_author_name
'Wang, Haijun'
'Cheng, Fujun'
'Zou, Changchang'
'Li, Qianqian'
'Hua, Yinying'
'Duan, Jingui'
'Jin, Wanqin'

_publ_section_title
;
 Design and synthesis of luminescent porous coordination polymers for
 chromaticity modulation, sensing of nitrobenzene and iodine encapsulation
;
_journal_issue 30
_journal_name_full CrystEngComm
_journal_page_first 5639
_journal_paper_doi 10.1039/C6CE00960C
_journal_volume 18
_journal_year 2016
_chemical_formula_sum 'C21 H15 O8 Tb'
_chemical_formula_weight 554.25
_chemical_name_systematic
;
 ?
;
_space_group_crystal_system monoclinic
_space_group_IT_number 15
_space_group_name_Hall '-C 2yc'
_space_group_name_H-M_alt 'C 1 2/c 1'
_symmetry_space_group_name_Hall '-C 2yc'
_symmetry_space_group_name_H-M 'C 1 2/c 1'
_atom_sites_solution_hydrogens mixed
_audit_creation_method SHELXL-2013
_audit_update_record
;
2016-02-18 deposited with the CCDC.
2016-06-03 downloaded from the CCDC.
;
_cell_angle_alpha 90
_cell_angle_beta 101.324(7)
_cell_angle_gamma 90
_cell_formula_units_Z 8
_cell_length_a 33.13(2)
_cell_length_b 13.572(8)
_cell_length_c 14.049(9)
_cell_measurement_temperature 296(2)
_cell_volume 6194(7)
_computing_structure_refinement 'SHELXL-2013 (Sheldrick, 2013)'
_diffrn_ambient_temperature 296(2)
_diffrn_measured_fraction_theta_full 0.972
_diffrn_measured_fraction_theta_max 1.000
_diffrn_measurement_device_type 'CCD area detector'
_diffrn_measurement_method 'phi and omega scans'
_diffrn_radiation_type MoK\a
_diffrn_radiation_wavelength 0.71073
_diffrn_reflns_av_R_equivalents 0.1024
_diffrn_reflns_av_unetI/netI 0.0706
_diffrn_reflns_Laue_measured_fraction_full 0.972
_diffrn_reflns_Laue_measured_fraction_max 1.000
_diffrn_reflns_limit_h_max 39
_diffrn_reflns_limit_h_min -39
_diffrn_reflns_limit_k_max 16
_diffrn_reflns_limit_k_min -16
_diffrn_reflns_limit_l_max 16
_diffrn_reflns_limit_l_min -16
_diffrn_reflns_number 21591
_diffrn_reflns_point_group_measured_fraction_full 0.972
_diffrn_reflns_point_group_measured_fraction_max 1.000
_diffrn_reflns_theta_full 25.242
_diffrn_reflns_theta_max 25.002
_diffrn_reflns_theta_min 1.253
_exptl_absorpt_coefficient_mu 2.313
_exptl_absorpt_correction_T_max 0.912
_exptl_absorpt_correction_T_min 0.87
_exptl_absorpt_correction_type multi-scan
_exptl_absorpt_process_details sadabs
_exptl_crystal_colour colorless
_exptl_crystal_density_diffrn 1.188
_exptl_crystal_description block
_exptl_crystal_F_000 2160
_exptl_crystal_size_max 0.070
_exptl_crystal_size_mid 0.050
_exptl_crystal_size_min 0.040
_platon_squeeze_details
;
;
_refine_diff_density_max 1.920
_refine_diff_density_min -1.258
_refine_diff_density_rms 0.117
_refine_ls_extinction_method none
_refine_ls_goodness_of_fit_ref 1.035
_refine_ls_hydrogen_treatment constr
_refine_ls_matrix_type full
_refine_ls_number_parameters 271
_refine_ls_number_reflns 5473
_refine_ls_number_restraints 437
_refine_ls_restrained_S_all 0.997
_refine_ls_R_factor_all 0.0496
_refine_ls_R_factor_gt 0.0375
_refine_ls_shift/su_max 0.003
_refine_ls_shift/su_mean 0.000
_refine_ls_structure_factor_coef Fsqd
_refine_ls_weighting_details
;
 w=1/[\s^2^(Fo^2^)+(0.0270P)^2^]
 where P=(Fo^2^+2Fc^2^)/3
;
_refine_ls_weighting_scheme calc
_refine_ls_wR_factor_gt 0.0807
_refine_ls_wR_factor_ref 0.0832
_reflns_Friedel_coverage 0.000
_reflns_number_gt 4065
_reflns_number_total 5473
_reflns_threshold_expression 'I > 2\s(I)'
_cod_data_source_file c6ce00960c2.cif
_cod_data_source_block a-sr
_cod_depositor_comments 'Adding full bibliography for 7225479--7225485.cif.'
_cod_original_cell_volume 6195(6)
_cod_database_code 7225480
_shelx_space_group_comment
;
The symmetry employed for this shelxl refinement is uniquely defined
by the following loop, which should always be used as a source of
symmetry information in preference to the above space-group names.
They are only intended as comments.
;
_shelx_estimated_absorpt_t_min 0.855
_shelx_estimated_absorpt_t_max 0.913
_shelxl_version_number 2013-2

loop_
_space_group_symop_operation_xyz
'x, y, z'
'-x, y, -z+1/2'
'x+1/2, y+1/2, z'
'-x+1/2, y+1/2, -z+1/2'
'-x, -y, -z'
'x, -y, z-1/2'
'-x+1/2, -y+1/2, -z'
'x+1/2, -y+1/2, z-1/2'

loop_
_atom_site_label
_atom_site_type_symbol
_atom_site_fract_x
_atom_site_fract_y
_atom_site_fract_z
_atom_site_U_iso_or_equiv
_atom_site_adp_type
_atom_site_occupancy
_atom_site_site_symmetry_order
_atom_site_calc_flag
_atom_site_refinement_flags_posn
_atom_site_refinement_flags_adp
C1 C 0.24734(15) -0.0758(4) 0.9260(3) 0.0367(13) Uani 1 1 d . U
C2 C 0.22109(13) -0.0025(4) 0.8636(3) 0.0321(12) Uani 1 1 d . U
C3 C 0.23778(14) 0.0538(4) 0.7989(4) 0.0380(13) Uani 1 1 d . U
H3 H 0.2652 0.0462 0.7944 0.046 Uiso 1 1 calc R U
C4 C 0.21328(13) 0.1216(4) 0.7409(3) 0.0308(11) Uani 1 1 d . U
C5 C 0.17282(13) 0.1362(4) 0.7518(3) 0.0360(12) Uani 1 1 d . U
H5 H 0.1567 0.1830 0.7134 0.043 Uiso 1 1 calc R U
C6 C 0.15605(14) 0.0831(4) 0.8180(4) 0.0364(13) Uani 1 1 d . U
C7 C 0.18012(14) 0.0116(4) 0.8722(4) 0.0387(13) Uani 1 1 d . U
H7 H 0.1689 -0.0275 0.9148 0.046 Uiso 1 1 calc R U
C8 C 0.22974(14) 0.1781(4) 0.6643(4) 0.0333(12) Uani 1 1 d . U
C9 C 0.11361(13) 0.1029(5) 0.8332(3) 0.0388(14) Uani 1 1 d . U
C10 C 0.09764(16) 0.1987(5) 0.8216(5) 0.0521(16) Uani 1 1 d . U
H10 H 0.1131 0.2486 0.8009 0.063 Uiso 1 1 calc R U
C11 C 0.05892(16) 0.2199(5) 0.8407(5) 0.0548(17) Uani 1 1 d . U
H11 H 0.0489 0.2839 0.8321 0.066 Uiso 1 1 calc R U
C12 C 0.03549(14) 0.1499(5) 0.8714(4) 0.0425(14) Uani 1 1 d . U
C13 C 0.05062(15) 0.0527(5) 0.8817(4) 0.0532(16) Uani 1 1 d . U
H13 H 0.0349 0.0030 0.9020 0.064 Uiso 1 1 calc R U
C14 C 0.08964(14) 0.0309(5) 0.8613(4) 0.0498(15) Uani 1 1 d . U
H14 H 0.0992 -0.0336 0.8671 0.060 Uiso 1 1 calc R U
C15 C -0.00460(15) 0.1735(5) 0.9004(4) 0.0480(16) Uani 1 1 d . U
C16 C -0.0132(2) 0.2667(6) 0.9238(7) 0.090(3) Uani 1 1 d . U
H16 H 0.0062 0.3160 0.9224 0.108 Uiso 1 1 calc R U
C17 C -0.0503(2) 0.2907(6) 0.9499(7) 0.094(3) Uani 1 1 d . U
H17 H -0.0560 0.3561 0.9622 0.113 Uiso 1 1 calc R U
C18 C -0.07872(15) 0.2190(5) 0.9576(4) 0.0472(16) Uani 1 1 d . U
C19 C -0.07085(16) 0.1261(5) 0.9315(5) 0.0567(17) Uani 1 1 d . U
H19 H -0.0904 0.0773 0.9330 0.068 Uiso 1 1 calc R U
C20 C -0.03417(16) 0.1011(5) 0.9024(4) 0.0565(17) Uani 1 1 d . U
H20 H -0.0296 0.0367 0.8845 0.068 Uiso 1 1 calc R U
C21 C -0.11746(15) 0.2445(6) 0.9919(4) 0.0440(14) Uani 1 1 d . U
O1 O 0.34007(13) -0.0651(4) 1.1356(3) 0.0763(14) Uani 1 1 d . U
H1A H 0.3647 -0.0849 1.1482 0.115 Uiso 1 1 d R U
H1B H 0.3243 -0.0144 1.1302 0.115 Uiso 1 1 d R U
O2 O 0.34208(14) -0.2706(4) 1.2006(3) 0.0819(17) Uani 1 1 d . U
H2A H 0.3593 -0.3143 1.1913 0.123 Uiso 1 1 d R U
H2B H 0.3361 -0.2359 1.2460 0.123 Uiso 1 1 d R U
O3 O 0.28530(9) -0.0615(3) 0.9487(3) 0.0443(10) Uani 1 1 d . U
O4 O 0.23082(10) -0.1519(3) 0.9556(2) 0.0369(8) Uani 1 1 d . U
O5 O -0.13791(11) 0.1753(3) 1.0183(3) 0.0539(11) Uani 1 1 d . U
O6 O -0.12862(11) 0.3313(3) 0.9934(3) 0.0565(12) Uani 1 1 d . U
O7 O 0.20697(10) 0.2419(3) 0.6177(2) 0.0396(9) Uani 1 1 d . U
O8 O 0.26590(9) 0.1581(3) 0.6553(2) 0.0436(10) Uani 1 1 d . U
Tb1 Tb 0.30779(2) -0.20609(2) 1.04524(2) 0.02925(9) Uani 1 1 d . U

loop_
_atom_site_aniso_label
_atom_site_aniso_U_11
_atom_site_aniso_U_22
_atom_site_aniso_U_33
_atom_site_aniso_U_23
_atom_site_aniso_U_13
_atom_site_aniso_U_12
C1 0.036(3) 0.042(4) 0.035(3) 0.007(3) 0.011(2) 0.005(3)
C2 0.027(2) 0.040(3) 0.031(3) 0.006(2) 0.010(2) 0.004(2)
C3 0.026(2) 0.049(4) 0.042(3) 0.000(3) 0.015(2) 0.003(2)
C4 0.027(2) 0.035(3) 0.032(2) 0.004(2) 0.011(2) 0.002(2)
C5 0.027(2) 0.046(4) 0.039(3) 0.005(3) 0.017(2) 0.004(2)
C6 0.029(2) 0.042(3) 0.043(3) 0.009(3) 0.020(2) 0.009(2)
C7 0.030(3) 0.053(4) 0.038(3) 0.007(3) 0.017(2) 0.002(3)
C8 0.031(3) 0.040(4) 0.032(3) -0.005(2) 0.014(2) -0.008(2)
C9 0.028(3) 0.058(4) 0.035(3) 0.008(3) 0.016(2) 0.003(3)
C10 0.036(3) 0.056(4) 0.072(4) 0.018(4) 0.031(3) 0.010(3)
C11 0.043(3) 0.048(4) 0.082(4) 0.011(3) 0.034(3) 0.010(3)
C12 0.029(3) 0.063(4) 0.039(3) 0.003(3) 0.014(2) 0.002(3)
C13 0.031(3) 0.066(5) 0.068(4) 0.005(3) 0.022(3) 0.007(3)
C14 0.030(3) 0.060(4) 0.064(4) 0.013(3) 0.022(3) 0.010(3)
C15 0.031(3) 0.066(5) 0.051(3) 0.006(3) 0.019(2) 0.009(3)
C16 0.058(4) 0.065(6) 0.163(8) -0.031(5) 0.063(5) -0.016(4)
C17 0.063(4) 0.065(5) 0.170(9) -0.038(5) 0.061(5) -0.011(4)
C18 0.029(3) 0.067(5) 0.052(3) -0.005(3) 0.021(2) 0.005(3)
C19 0.037(3) 0.063(5) 0.077(4) 0.004(4) 0.026(3) 0.003(3)
C20 0.039(3) 0.058(4) 0.079(4) -0.001(4) 0.030(3) 0.008(3)
C21 0.025(3) 0.062(4) 0.048(3) -0.006(3) 0.014(2) 0.006(3)
O1 0.060(3) 0.087(4) 0.082(3) -0.026(3) 0.013(2) -0.014(3)
O2 0.086(3) 0.100(5) 0.055(3) -0.002(3) 0.000(3) 0.048(3)
O3 0.0238(17) 0.050(3) 0.058(2) 0.013(2) 0.0051(16) 0.0002(17)
O4 0.0373(19) 0.035(2) 0.043(2) 0.0083(17) 0.0174(16) 0.0070(17)
O5 0.038(2) 0.062(3) 0.070(3) 0.019(2) 0.029(2) 0.017(2)
O6 0.031(2) 0.056(3) 0.090(3) -0.014(2) 0.030(2) -0.004(2)
O7 0.0328(18) 0.053(2) 0.0356(19) 0.0166(19) 0.0143(16) 0.0049(18)
O8 0.0266(17) 0.065(3) 0.043(2) 0.014(2) 0.0172(15) 0.0053(18)
Tb1 0.01924(12) 0.04189(16) 0.02856(12) 0.00106(12) 0.00942(8) 0.00223(12)

loop_
_atom_type_symbol
_atom_type_description
_atom_type_scat_dispersion_real
_atom_type_scat_dispersion_imag
_atom_type_scat_source
C C 0.0033 0.0016 'International Tables Vol C Tables 4.2.6.8 and 6.1.1.4'
H H 0.0000 0.0000 'International Tables Vol C Tables 4.2.6.8 and 6.1.1.4'
O O 0.0106 0.0060 'International Tables Vol C Tables 4.2.6.8 and 6.1.1.4'
Tb Tb -0.1723 4.1537 'International Tables Vol C Tables 4.2.6.8 and 6.1.1.4'

loop_
_geom_angle_atom_site_label_1
_geom_angle_atom_site_label_2
_geom_angle_atom_site_label_3
_geom_angle
_geom_angle_site_symmetry_1
_geom_angle_site_symmetry_3
O3 C1 O4 121.2(5) . .
O3 C1 C2 119.2(5) . .
O4 C1 C2 119.6(4) . .
O3 C1 Tb1 53.8(3) . .
O4 C1 Tb1 67.4(3) . .
C2 C1 Tb1 173.0(4) . .
C3 C2 C7 120.0(5) . .
C3 C2 C1 119.6(4) . .
C7 C2 C1 120.4(5) . .
C4 C3 C2 119.4(4) . .
C4 C3 H3 120.3 . .
C2 C3 H3 120.3 . .
C3 C4 C5 119.8(5) . .
C3 C4 C8 120.4(4) . .
C5 C4 C8 119.8(4) . .
C6 C5 C4 121.6(5) . .
C6 C5 H5 119.2 . .
C4 C5 H5 119.2 . .
C5 C6 C7 118.2(4) . .
C5 C6 C9 121.4(5) . .
C7 C6 C9 120.4(5) . .
C6 C7 C2 120.8(5) . .
C6 C7 H7 119.6 . .
C2 C7 H7 119.6 . .
O7 C8 O8 125.9(5) . .
O7 C8 C4 117.5(4) . .
O8 C8 C4 116.5(5) . .
C14 C9 C10 118.0(5) . .
C14 C9 C6 122.2(5) . .
C10 C9 C6 119.7(5) . .
C11 C10 C9 120.7(6) . .
C11 C10 H10 119.7 . .
C9 C10 H10 119.7 . .
C12 C11 C10 121.8(6) . .
C12 C11 H11 119.1 . .
C10 C11 H11 119.1 . .
C11 C12 C13 118.4(5) . .
C11 C12 C15 122.2(6) . .
C13 C12 C15 119.3(5) . .
C12 C13 C14 119.8(6) . .
C12 C13 H13 120.1 . .
C14 C13 H13 120.1 . .
C9 C14 C13 121.2(6) . .
C9 C14 H14 119.4 . .
C13 C14 H14 119.4 . .
C16 C15 C20 118.3(5) . .
C16 C15 C12 120.4(6) . .
C20 C15 C12 121.3(6) . .
C15 C16 C17 121.5(7) . .
C15 C16 H16 119.2 . .
C17 C16 H16 119.2 . .
C18 C17 C16 120.7(7) . .
C18 C17 H17 119.6 . .
C16 C17 H17 119.6 . .
C19 C18 C17 117.9(6) . .
C19 C18 C21 121.7(6) . .
C17 C18 C21 120.4(6) . .
C18 C19 C20 122.0(6) . .
C18 C19 H19 119.0 . .
C20 C19 H19 119.0 . .
C15 C20 C19 119.4(6) . .
C15 C20 H20 120.3 . .
C19 C20 H20 120.3 . .
O6 C21 O5 121.8(5) . .
O6 C21 C18 120.2(6) . .
O5 C21 C18 118.0(6) . .
O6 C21 Tb1 59.0(3) . 3_455
O5 C21 Tb1 62.9(3) . 3_455
C18 C21 Tb1 176.8(4) . 3_455
Tb1 O1 H1A 99.7 . .
Tb1 O1 H1B 112.8 . .
H1A O1 H1B 145.1 . .
Tb1 O2 H2A 108.9 . .
Tb1 O2 H2B 109.9 . .
H2A O2 H2B 140.0 . .
C1 O3 Tb1 101.5(3) . .
C1 O4 Tb1 161.0(3) . 7_547
C1 O4 Tb1 86.9(3) . .
Tb1 O4 Tb1 104.17(13) 7_547 .
C21 O5 Tb1 90.6(3) . 3_455
C21 O6 Tb1 94.9(3) . 3_455
C8 O7 Tb1 135.0(3) . 4_556
C8 O8 Tb1 134.4(3) . 6
O4 Tb1 O7 74.70(13) 7_547 4_546
O4 Tb1 O8 80.65(13) 7_547 6_556
O7 Tb1 O8 133.04(11) 4_546 6_556
O4 Tb1 O6 133.50(14) 7_547 3_545
O7 Tb1 O6 78.26(13) 4_546 3_545
O8 Tb1 O6 143.03(14) 6_556 3_545
O4 Tb1 O2 82.18(15) 7_547 .
O7 Tb1 O2 137.77(16) 4_546 .
O8 Tb1 O2 75.02(15) 6_556 .
O6 Tb1 O2 93.74(17) 3_545 .
O4 Tb1 O3 124.37(11) 7_547 .
O7 Tb1 O3 73.46(14) 4_546 .
O8 Tb1 O3 89.29(13) 6_556 .
O6 Tb1 O3 81.43(14) 3_545 .
O2 Tb1 O3 146.98(15) . .
O4 Tb1 O1 147.89(14) 7_547 .
O7 Tb1 O1 137.01(15) 4_546 .
O8 Tb1 O1 72.28(14) 6_556 .
O6 Tb1 O1 70.77(15) 3_545 .
O2 Tb1 O1 74.50(17) . .
O3 Tb1 O1 73.07(16) . .
O4 Tb1 O5 82.89(14) 7_547 3_545
O7 Tb1 O5 71.19(13) 4_546 3_545
O8 Tb1 O5 144.09(13) 6_556 3_545
O6 Tb1 O5 52.60(14) 3_545 3_545
O2 Tb1 O5 71.25(15) . 3_545
O3 Tb1 O5 126.13(13) . 3_545
O1 Tb1 O5 109.33(15) . 3_545
O4 Tb1 O4 75.83(13) 7_547 .
O7 Tb1 O4 68.47(11) 4_546 .
O8 Tb1 O4 67.04(12) 6_556 .
O6 Tb1 O4 126.79(14) 3_545 .
O2 Tb1 O4 138.50(14) . .
O3 Tb1 O4 50.36(11) . .
O1 Tb1 O4 107.85(14) . .
O5 Tb1 O4 138.02(13) 3_545 .
O4 Tb1 C21 108.40(17) 7_547 3_545
O7 Tb1 C21 72.20(14) 4_546 3_545
O8 Tb1 C21 154.59(14) 6_556 3_545
O6 Tb1 C21 26.05(16) 3_545 3_545
O2 Tb1 C21 82.61(17) . 3_545
O3 Tb1 C21 103.60(17) . 3_545
O1 Tb1 C21 90.38(18) . 3_545
O5 Tb1 C21 26.57(16) 3_545 3_545
O4 Tb1 C21 137.64(14) . 3_545
O4 Tb1 C1 100.62(14) 7_547 .
O7 Tb1 C1 68.73(14) 4_546 .
O8 Tb1 C1 77.59(13) 6_556 .
O6 Tb1 C1 103.82(15) 3_545 .
O2 Tb1 C1 151.62(15) . .
O3 Tb1 C1 24.66(13) . .
O1 Tb1 C1 90.28(16) . .
O5 Tb1 C1 137.07(14) 3_545 .
O4 Tb1 C1 25.71(12) . .
C21 Tb1 C1 122.03(17) 3_545 .
O4 Tb1 Tb1 41.49(8) 7_547 7_547
O7 Tb1 Tb1 66.16(8) 4_546 7_547
O8 Tb1 Tb1 68.83(9) 6_556 7_547
O6 Tb1 Tb1 144.07(11) 3_545 7_547
O2 Tb1 Tb1 115.63(13) . 7_547
O3 Tb1 Tb1 83.83(8) . 7_547
O1 Tb1 Tb1 134.61(11) . 7_547
O5 Tb1 Tb1 115.84(11) 3_545 7_547
O4 Tb1 Tb1 34.35(8) . 7_547
C21 Tb1 Tb1 133.52(13) 3_545 7_547
C1 Tb1 Tb1 59.45(11) . 7_547

loop_
_geom_bond_atom_site_label_1
_geom_bond_atom_site_label_2
_geom_bond_distance
_geom_bond_site_symmetry_2
C1 O3 1.251(6) .
C1 O4 1.276(6) .
C1 C2 1.488(7) .
C1 Tb1 2.937(5) .
C2 C3 1.384(7) .
C2 C7 1.399(6) .
C3 C4 1.382(7) .
C3 H3 0.9300 .
C4 C5 1.393(6) .
C4 C8 1.508(7) .
C5 C6 1.377(7) .
C5 H5 0.9300 .
C6 C7 1.385(7) .
C6 C9 1.488(6) .
C7 H7 0.9300 .
C8 O7 1.246(6) .
C8 O8 1.259(5) .
C9 C14 1.365(7) .
C9 C10 1.401(8) .
C10 C11 1.391(7) .
C10 H10 0.9300 .
C11 C12 1.350(8) .
C11 H11 0.9300 .
C12 C13 1.409(8) .
C12 C15 1.498(7) .
C13 C14 1.409(7) .
C13 H13 0.9300 .
C14 H14 0.9300 .
C15 C16 1.351(9) .
C15 C20 1.392(8) .
C16 C17 1.391(9) .
C16 H16 0.9300 .
C17 C18 1.373(9) .
C17 H17 0.9300 .
C18 C19 1.354(8) .
C18 C21 1.497(7) .
C19 C20 1.398(7) .
C19 H19 0.9300 .
C20 H20 0.9300 .
C21 O6 1.237(7) .
C21 O5 1.255(7) .
C21 Tb1 2.806(5) 3_455
O1 Tb1 2.425(4) .
O1 H1A 0.8436 .
O1 H1B 0.8585 .
O2 Tb1 2.418(4) .
O2 H2A 0.8502 .
O2 H2B 0.8477 .
O3 Tb1 2.419(4) .
O4 Tb1 2.312(4) 7_547
O4 Tb1 2.715(3) .
O5 Tb1 2.497(4) 3_455
O6 Tb1 2.415(4) 3_455
O7 Tb1 2.354(4) 4_556
O8 Tb1 2.363(3) 6
Tb1 O4 2.312(4) 7_547
Tb1 O7 2.354(4) 4_546
Tb1 O8 2.363(3) 6_556
Tb1 O6 2.415(4) 3_545
Tb1 O5 2.497(4) 3_545
Tb1 C21 2.806(5) 3_545
Tb1 Tb1 3.974(2) 7_547

loop_
_geom_torsion_atom_site_label_1
_geom_torsion_atom_site_label_2
_geom_torsion_atom_site_label_3
_geom_torsion_atom_site_label_4
_geom_torsion
_geom_torsion_site_symmetry_4
O3 C1 C2 C3 27.8(7) .
O4 C1 C2 C3 -152.4(5) .
O3 C1 C2 C7 -150.3(5) .
O4 C1 C2 C7 29.5(8) .
C7 C2 C3 C4 -2.0(8) .
C1 C2 C3 C4 179.8(5) .
C2 C3 C4 C5 3.4(8) .
C2 C3 C4 C8 -175.1(5) .
C3 C4 C5 C6 -1.3(8) .
C8 C4 C5 C6 177.2(5) .
C4 C5 C6 C7 -2.1(8) .
C4 C5 C6 C9 176.5(5) .
C5 C6 C7 C2 3.4(8) .
C9 C6 C7 C2 -175.2(5) .
C3 C2 C7 C6 -1.4(8) .
C1 C2 C7 C6 176.7(5) .
C3 C4 C8 O7 -176.3(5) .
C5 C4 C8 O7 5.2(7) .
C3 C4 C8 O8 1.7(7) .
C5 C4 C8 O8 -176.8(5) .
C5 C6 C9 C14 150.2(6) .
C7 C6 C9 C14 -31.2(8) .
C5 C6 C9 C10 -31.8(8) .
C7 C6 C9 C10 146.8(6) .
C14 C9 C10 C11 1.6(9) .
C6 C9 C10 C11 -176.4(5) .
C9 C10 C11 C12 0.4(10) .
C10 C11 C12 C13 -1.6(9) .
C10 C11 C12 C15 174.6(6) .
C11 C12 C13 C14 0.8(9) .
C15 C12 C13 C14 -175.5(5) .
C10 C9 C14 C13 -2.4(8) .
C6 C9 C14 C13 175.6(5) .
C12 C13 C14 C9 1.2(9) .
C11 C12 C15 C16 -19.3(9) .
C13 C12 C15 C16 156.9(7) .
C11 C12 C15 C20 159.6(6) .
C13 C12 C15 C20 -24.3(8) .
C20 C15 C16 C17 0.4(13) .
C12 C15 C16 C17 179.3(8) .
C15 C16 C17 C18 3.5(15) .
C16 C17 C18 C19 -5.3(13) .
C16 C17 C18 C21 176.1(8) .
C17 C18 C19 C20 3.4(10) .
C21 C18 C19 C20 -177.9(6) .
C16 C15 C20 C19 -2.2(10) .
C12 C15 C20 C19 178.9(5) .
C18 C19 C20 C15 0.3(9) .
C19 C18 C21 O6 -162.9(6) .
C17 C18 C21 O6 15.7(10) .
C19 C18 C21 O5 16.9(9) .
C17 C18 C21 O5 -164.5(7) .
O4 C1 O3 Tb1 1.0(6) .
C2 C1 O3 Tb1 -179.2(4) .
O3 C1 O4 Tb1 -127.4(8) 7_547
C2 C1 O4 Tb1 52.8(12) 7_547
Tb1 C1 O4 Tb1 -126.5(10) 7_547
O3 C1 O4 Tb1 -0.9(5) .
C2 C1 O4 Tb1 179.4(4) .
O6 C21 O5 Tb1 3.2(6) 3_455
C18 C21 O5 Tb1 -176.5(4) 3_455
O5 C21 O6 Tb1 -3.4(6) 3_455
C18 C21 O6 Tb1 176.4(5) 3_455
O8 C8 O7 Tb1 41.5(8) 4_556
C4 C8 O7 Tb1 -140.7(4) 4_556
O7 C8 O8 Tb1 -8.3(8) 6
C4 C8 O8 Tb1 173.9(3) 6

loop_
_platon_squeeze_void_nr
_platon_squeeze_void_average_x
_platon_squeeze_void_average_y
_platon_squeeze_void_average_z
_platon_squeeze_void_volume
_platon_squeeze_void_count_electrons
_platon_squeeze_void_content
1 0.197 0.272 0.120 3168 987 ' '
